data_4511063
loop_
_publ_author_name
'Huang, Guo'
'Tsang, Chun-Kwan'
'Xu, Zhengtao'
'Li, Kunhao'
'Zeller, Matthias'
'Hunter, Allen D.'
'Chui, Stephen Sin-Yin'
'Che, Chi-Ming'

_publ_section_title
;
 Flexible Thioether&#x2212;Ag(I) Interactions for Assembling Large Organic
 Ligands into Crystalline Networks
;
_journal_issue 3
_journal_name_full 'Crystal Growth &amp; Design'
_journal_page_first 1444
_journal_paper_doi 10.1021/cg800869u
_journal_volume 9
_journal_year 2009
_chemical_formula_moiety 'C124 H100 Ag5 F12 O14 S16, 4(C6 H5 N O2)'
_chemical_formula_sum 'C148 H120 Ag5 F12 N4 O22 S16'
_chemical_formula_weight 3586.96
_chemical_name_systematic
; 
 ? 
;
_space_group_IT_number 2
_symmetry_cell_setting triclinic
_symmetry_space_group_name_Hall '-P 1'
_symmetry_space_group_name_H-M 'P -1'
_atom_sites_solution_hydrogens geom
_atom_sites_solution_primary direct
_atom_sites_solution_secondary difmap
_audit_creation_method SHELXL-97
_cell_angle_alpha 73.2160(10)
_cell_angle_beta 84.3200(10)
_cell_angle_gamma 73.0120(10)
_cell_formula_units_Z 1
_cell_length_a 13.0479(9)
_cell_length_b 19.1477(14)
_cell_length_c 19.9355(14)
_cell_measurement_reflns_used 8687
_cell_measurement_temperature 100(2)
_cell_measurement_theta_max 30.42
_cell_measurement_theta_min 2.20
_cell_volume 4559.8(6)
_computing_cell_refinement 'SAINT+ 6.45 (Bruker, 2003)'
_computing_data_collection 'SMART 5.630 (Bruker, 1997-2002)'
_computing_data_reduction 'SAINT+ 6.45'
_computing_molecular_graphics 'SHELXTL 6.14'
_computing_publication_material 'SHELXTL 6.14'
_computing_structure_refinement 'SHELXTL 6.14'
_computing_structure_solution 'SHELXTL 6.14 (Bruker, 2000-2003)'
_diffrn_ambient_temperature 100(2)
_diffrn_measured_fraction_theta_full 0.999
_diffrn_measured_fraction_theta_max 0.999
_diffrn_measurement_device_type 'Bruker AXS SMART APEX CCD diffractometer'
_diffrn_measurement_method '\w scans'
_diffrn_radiation_monochromator graphite
_diffrn_radiation_source 'fine-focus sealed tube'
_diffrn_radiation_type MoK\a
_diffrn_radiation_wavelength 0.71073
_diffrn_reflns_av_R_equivalents 0.0325
_diffrn_reflns_av_sigmaI/netI 0.0529
_diffrn_reflns_limit_h_max 16
_diffrn_reflns_limit_h_min -16
_diffrn_reflns_limit_k_max 23
_diffrn_reflns_limit_k_min -23
_diffrn_reflns_limit_l_max 24
_diffrn_reflns_limit_l_min -24
_diffrn_reflns_number 41427
_diffrn_reflns_theta_full 26.37
_diffrn_reflns_theta_max 26.37
_diffrn_reflns_theta_min 1.16
_diffrn_standards_number 0
_exptl_absorpt_coefficient_mu 0.779
_exptl_absorpt_correction_T_max 0.904
_exptl_absorpt_correction_T_min 0.736
_exptl_absorpt_correction_type multi-scan
_exptl_absorpt_process_details 'SADABS (Sheldrick, 2007)'
_exptl_crystal_colour colourless
_exptl_crystal_density_diffrn 1.306
_exptl_crystal_density_method 'not measured'
_exptl_crystal_description block
_exptl_crystal_F_000 1811
_exptl_crystal_size_max 0.36
_exptl_crystal_size_mid 0.18
_exptl_crystal_size_min 0.13
_platon_squeeze_details
;
;
_refine_diff_density_max 4.307
_refine_diff_density_min -1.015
_refine_diff_density_rms 0.178
_refine_ls_extinction_method none
_refine_ls_goodness_of_fit_ref 1.069
_refine_ls_hydrogen_treatment mixed
_refine_ls_matrix_type full
_refine_ls_number_parameters 953
_refine_ls_number_reflns 18642
_refine_ls_number_restraints 61
_refine_ls_restrained_S_all 1.082
_refine_ls_R_factor_all 0.1162
_refine_ls_R_factor_gt 0.0955
_refine_ls_shift/su_max 0.000
_refine_ls_shift/su_mean 0.000
_refine_ls_structure_factor_coef Fsqd
_refine_ls_weighting_details 'calc w=1/[\s^2^(Fo^2^)+(0.2000P)^2^] where P=(Fo^2^+2Fc^2^)/3'
_refine_ls_weighting_scheme calc
_refine_ls_wR_factor_gt 0.2768
_refine_ls_wR_factor_ref 0.2964
_reflns_number_gt 12904
_reflns_number_total 18642
_reflns_threshold_expression I>2\s(I)
_cod_data_source_file cg800869u_si_002.cif
_cod_data_source_block 3
_cod_depositor_comments
;
The following automatic conversions were performed:

'_symmetry_cell_setting' value 'Triclinic' changed to 'triclinic'
according to
/usr/data/users/saulius/automatic-downloads/retrospective/ACS/lib/dictionaries/cif_core.dic
dictionary named 'cif_core.dic' version 2.4.2 from 2011-04-26.

Automatic conversion script
Id: cif_fix_values 2281 2013-09-26 08:29:07Z andrius 
;
_cod_original_sg_symbol_H-M P-1
_cod_original_formula_sum '    C148 H120 Ag5 F12 N4 O22 S16'
_cod_database_code 4511063
_comments
;
Large fractions of the unit cell volume are filled with diffuse 
solvent and/or heavily disordered triflate anions. The residual 
electron density within the voids shows partially some patterns 
that resemble additional nitrobenzene molecules, but attempts to 
define and refine these did not give a significantly better 
model (even with disorder and heavy restraints), so all 
ambiguous solvate molecules were not included in the final 
model. This resulted in an ultimate fraction of 26.2% of 
unfilled voids (1192.6 &#x00C5;3 per unit cell). Thus the solvent 
was "squeezed out" using the program Platon by Ton Spek. 
The number of the electrons "squeezed out" as estimated by 
the program was 238.
 
For the whole structure a mild antibumping restraint was 
applied (standrad deviation 0.02). 

Two nitrobenzene molecules were well enough defined to be 
included in the model. One was refined as disordered over 
two positions with an occupancy ratio of 0.72(2) to 0.28(2). 
The benzene rings were restrained to resemble ideal hexagons 
with C-C distances of 1.39 &#x00C5;, the nitro groups were restrained
 to be flat with equivalent C-N and N-O distances restrained 
to be the same and the ADPs of equivalent atoms were set to 
be identical in both moieties. Neighboring atoms were also 
restrained to similar ADPs (SIMU and DELU command).
 
Based on close contacts between the minor component of this 
nitrobenzene molecule with one of the triflate anions it can 
be assumed that the disorder is dynamic and not static 
(as the triflate anion also shows larger than usual 
anisotropic displacement parameters). 

Two silver cations are bridged by what appears to be a single 
atom with an electron count close to that of an oxygen atom. 
There is no clear indication about the nature of this atom. 
No other large residual electron density that might indicate 
either other non-hydrogen atoms or H atoms are discernable. 
A search of the Cambridge Crystallographic Database revealed 
only one example of a Ag-O-Ag bridge, but 11 cases of a Ag-OH2-Ag 
bridge and multiple others with Ag-OR-Ag fragments. Based on this 
the fragment was tentatively assigned to be Ag-OH2-Ag and the 
H atoms were placed in meaningful positions using positional 
restraints. O-H distances were restrained to be 0.84(2) &#x00C5;, 
H...H distances to be 1.30(2) &#x00C5;, and the distance of the H 
atoms to the carbon atom of a neigboring methyl group were 
restrained to be larger than 3.50(2) &#x00C5;.
 
One of the silver cations is disordered across an inversion 
center with each of the sites being half occupied. A triflate 
anion (the same that is showing the close contact), despite 
exhibiting relatively large ADPs seems to be not half occupied. 
A tentative refinement of an occupancy rate refined to 94%, and 
a forced half occupancy raised the R values by several percent 
and resulted in ill defined ADPs. It thus has to be assumed 
that the disordered Ag cation is surrounded by two triflate 
anions (but only very loosly bonded to it). This would give a 
silver to triflate ratio of 5 to 4 for the resolved parts of the 
unit cell, which would lead to the assumption that one triflate 
anion is located in the voids occupied by diffuse solvent. 


Treatment of hydrogen atoms:
Water H atoms were placed in meaningful positions (see above). 
All other hydrogen atoms were placed in calculated positions 
and all H atoms were refined with an isotropic displacement 
parameter 1.5 (methyl, water) or 1.2 times (all others) that 
of the adjacent carbon or oxygen atom. Methyl H atoms were 
allowed to rotate to best fit the experimental electron density. 

;

loop_
_symmetry_equiv_pos_as_xyz
'x, y, z'
'-x, -y, -z'

loop_
_atom_site_label
_atom_site_type_symbol
_atom_site_fract_x
_atom_site_fract_y
_atom_site_fract_z
_atom_site_U_iso_or_equiv
_atom_site_adp_type
_atom_site_occupancy
_atom_site_symmetry_multiplicity
_atom_site_calc_flag
_atom_site_refinement_flags
_atom_site_disorder_assembly
_atom_site_disorder_group
Ag1 Ag 0.30363(4) 0.48574(2) 0.21046(3) 0.04749(18) Uani 1 1 d . . .
Ag2 Ag 0.27339(6) -0.17215(5) 0.52047(3) 0.0753(3) Uani 1 1 d . . .
Ag3 Ag 0.01943(11) -0.01942(8) 0.47613(8) 0.0756(4) Uani 0.50 1 d P . -1
C1 C 0.4079(4) 0.1889(3) 0.0425(3) 0.0316(11) Uani 1 1 d . . .
C2 C 0.4386(4) 0.2170(3) -0.0280(3) 0.0293(10) Uani 1 1 d . . .
C3 C 0.4337(4) 0.1772(3) -0.0755(3) 0.0290(10) Uani 1 1 d . . .
H3 H 0.4517 0.1969 -0.1232 0.035 Uiso 1 1 calc R . .
C4 C 0.4039(4) 0.1099(3) -0.0565(3) 0.0270(10) Uani 1 1 d . . .
C5 C 0.3899(4) 0.0722(3) -0.1081(3) 0.0273(10) Uani 1 1 d . . .
C6 C 0.4083(4) 0.1001(3) -0.1800(3) 0.0306(11) Uani 1 1 d . . .
H6 H 0.4387 0.1416 -0.1952 0.037 Uiso 1 1 calc R . .
C7 C 0.3846(4) 0.0704(3) -0.2299(3) 0.0316(11) Uani 1 1 d . . .
C8 C 0.3369(4) 0.0097(3) -0.2082(3) 0.0335(11) Uani 1 1 d . . .
C9 C 0.3243(4) -0.0210(3) -0.1376(3) 0.0304(11) Uani 1 1 d . . .
H9 H 0.2961 -0.0635 -0.1230 0.037 Uiso 1 1 calc R . .
C10 C 0.3507(4) 0.0069(3) -0.0859(3) 0.0265(10) Uani 1 1 d . . .
C11 C 0.3312(4) -0.0261(3) -0.0113(2) 0.0249(9) Uani 1 1 d . . .
C12 C 0.2998(4) -0.0932(3) 0.0129(2) 0.0274(10) Uani 1 1 d . . .
H12 H 0.2940 -0.1190 -0.0200 0.033 Uiso 1 1 calc R . .
C13 C 0.2769(4) -0.1234(3) 0.0826(3) 0.0266(10) Uani 1 1 d . . .
C14 C 0.2862(4) -0.0853(3) 0.1320(2) 0.0269(10) Uani 1 1 d . . .
C15 C 0.3228(4) -0.0210(3) 0.1084(2) 0.0268(10) Uani 1 1 d . . .
H15 H 0.3324 0.0032 0.1418 0.032 Uiso 1 1 calc R . .
C16 C 0.3464(4) 0.0100(3) 0.0376(2) 0.0261(10) Uani 1 1 d . . .
C17 C 0.3806(4) 0.0790(3) 0.0152(3) 0.0256(10) Uani 1 1 d . . .
C18 C 0.3831(4) 0.1208(3) 0.0619(3) 0.0298(10) Uani 1 1 d . . .
H18 H 0.3666 0.1008 0.1099 0.036 Uiso 1 1 calc R . .
C19 C 0.3879(4) 0.2310(3) 0.0967(3) 0.0323(11) Uani 1 1 d . . .
C20 C 0.3222(5) 0.3056(3) 0.0830(3) 0.0350(12) Uani 1 1 d . . .
H20 H 0.2964 0.3313 0.0370 0.042 Uiso 1 1 calc R . .
C21 C 0.2939(5) 0.3430(3) 0.1348(3) 0.0368(12) Uani 1 1 d . . .
H21 H 0.2491 0.3937 0.1245 0.044 Uiso 1 1 calc R . .
C22 C 0.3320(5) 0.3051(3) 0.2021(3) 0.0359(12) Uani 1 1 d . . .
C23 C 0.3990(5) 0.2322(3) 0.2167(3) 0.0394(13) Uani 1 1 d . . .
H23 H 0.4265 0.2072 0.2625 0.047 Uiso 1 1 calc R . .
C24 C 0.4262(5) 0.1952(3) 0.1635(3) 0.0383(12) Uani 1 1 d . . .
H24 H 0.4717 0.1448 0.1737 0.046 Uiso 1 1 calc R . .
C25 C 0.3817(10) 0.3078(5) 0.3358(5) 0.089(3) Uani 1 1 d D . .
H25A H 0.3970 0.2526 0.3456 0.134 Uiso 1 1 calc R . .
H25B H 0.3532 0.3231 0.3783 0.134 Uiso 1 1 calc R . .
H25C H 0.4479 0.3227 0.3208 0.134 Uiso 1 1 calc R . .
C26 C 0.4716(4) 0.2894(3) -0.0515(3) 0.0325(11) Uani 1 1 d . . .
C27 C 0.5464(5) 0.3000(4) -0.0118(3) 0.0390(13) Uani 1 1 d . . .
H27 H 0.5784 0.2607 0.0278 0.047 Uiso 1 1 calc R . .
C28 C 0.5727(5) 0.3680(4) -0.0310(3) 0.0422(14) Uani 1 1 d . . .
H28 H 0.6220 0.3757 -0.0038 0.051 Uiso 1 1 calc R . .
C29 C 0.5282(5) 0.4247(3) -0.0893(3) 0.0408(13) Uani 1 1 d . . .
C30 C 0.4609(5) 0.4133(3) -0.1310(3) 0.0439(14) Uani 1 1 d . . .
H30 H 0.4344 0.4509 -0.1730 0.053 Uiso 1 1 calc R . .
C31 C 0.4317(5) 0.3456(3) -0.1110(3) 0.0381(12) Uani 1 1 d . . .
H31 H 0.3832 0.3381 -0.1390 0.046 Uiso 1 1 calc R . .
C32 C 0.4457(7) 0.5851(5) -0.1473(6) 0.078(3) Uani 1 1 d . . .
H32A H 0.4403 0.5832 -0.1954 0.117 Uiso 1 1 calc R . .
H32B H 0.4516 0.6351 -0.1480 0.117 Uiso 1 1 calc R . .
H32C H 0.3815 0.5762 -0.1204 0.117 Uiso 1 1 calc R . .
C33 C 0.4177(5) 0.0997(4) -0.3044(3) 0.0391(13) Uani 1 1 d . . .
C34 C 0.3994(5) 0.1749(4) -0.3380(3) 0.0436(14) Uani 1 1 d . . .
H34 H 0.3630 0.2108 -0.3131 0.052 Uiso 1 1 calc R . .
C35 C 0.4307(6) 0.2009(4) -0.4052(4) 0.0542(17) Uani 1 1 d . . .
H35 H 0.4155 0.2539 -0.4269 0.065 Uiso 1 1 calc R . .
C36 C 0.4862(6) 0.1484(5) -0.4426(3) 0.0511(16) Uani 1 1 d . . .
C37 C 0.5061(6) 0.0725(5) -0.4099(3) 0.0534(17) Uani 1 1 d . . .
H37 H 0.5444 0.0364 -0.4340 0.064 Uiso 1 1 calc R . .
C38 C 0.4712(5) 0.0488(4) -0.3428(3) 0.0468(15) Uani 1 1 d . . .
H38 H 0.4836 -0.0041 -0.3214 0.056 Uiso 1 1 calc R . .
C39 C 0.5348(7) 0.1120(6) -0.5704(4) 0.067(2) Uani 1 1 d . . .
H39A H 0.5880 0.0648 -0.5480 0.100 Uiso 1 1 calc R . .
H39B H 0.5534 0.1287 -0.6202 0.100 Uiso 1 1 calc R . .
H39C H 0.4637 0.1033 -0.5656 0.100 Uiso 1 1 calc R . .
C40 C 0.2898(4) -0.0169(3) -0.2584(3) 0.0365(12) Uani 1 1 d . . .
C41 C 0.2249(5) 0.0347(4) -0.3120(3) 0.0456(14) Uani 1 1 d . . .
H41 H 0.2143 0.0875 -0.3189 0.055 Uiso 1 1 calc R . .
C42 C 0.1746(6) 0.0102(4) -0.3559(3) 0.0500(16) Uani 1 1 d . . .
H42 H 0.1289 0.0457 -0.3920 0.060 Uiso 1 1 calc R . .
C43 C 0.1929(5) -0.0666(4) -0.3458(3) 0.0483(16) Uani 1 1 d . . .
C44 C 0.2584(5) -0.1197(4) -0.2934(3) 0.0426(14) Uani 1 1 d . . .
H44 H 0.2710 -0.1724 -0.2880 0.051 Uiso 1 1 calc R . .
C45 C 0.3057(5) -0.0947(4) -0.2485(3) 0.0396(13) Uani 1 1 d . . .
H45 H 0.3488 -0.1304 -0.2112 0.047 Uiso 1 1 calc R . .
C46 C 0.0702(7) -0.1654(6) -0.3422(4) 0.068(2) Uani 1 1 d . . .
H46A H 0.1257 -0.2054 -0.3125 0.102 Uiso 1 1 calc R . .
H46B H 0.0346 -0.1880 -0.3679 0.102 Uiso 1 1 calc R . .
H46C H 0.0173 -0.1390 -0.3128 0.102 Uiso 1 1 calc R . .
C47 C 0.2466(4) -0.1956(3) 0.1044(3) 0.0303(11) Uani 1 1 d . . .
C48 C 0.1687(4) -0.2056(3) 0.0685(3) 0.0335(11) Uani 1 1 d . . .
H48 H 0.1379 -0.1674 0.0279 0.040 Uiso 1 1 calc R . .
C49 C 0.1355(4) -0.2716(3) 0.0919(3) 0.0400(13) Uani 1 1 d . . .
H49 H 0.0805 -0.2776 0.0680 0.048 Uiso 1 1 calc R . .
C50 C 0.1815(4) -0.3275(3) 0.1486(3) 0.0359(12) Uani 1 1 d . . .
C51 C 0.2625(5) -0.3201(3) 0.1836(3) 0.0427(13) Uani 1 1 d . . .
H51 H 0.2957 -0.3600 0.2224 0.051 Uiso 1 1 calc R . .
C52 C 0.2948(4) -0.2544(3) 0.1617(3) 0.0328(11) Uani 1 1 d . . .
H52 H 0.3501 -0.2490 0.1859 0.039 Uiso 1 1 calc R . .
C53 C 0.0668(8) -0.3995(6) 0.2599(6) 0.085(3) Uani 1 1 d . . .
H53A H 0.1197 -0.4057 0.2944 0.128 Uiso 1 1 calc R . .
H53B H 0.0280 -0.4381 0.2776 0.128 Uiso 1 1 calc R . .
H53C H 0.0161 -0.3489 0.2520 0.128 Uiso 1 1 calc R . .
C54 C 0.2505(4) -0.1053(3) 0.2071(3) 0.0283(10) Uani 1 1 d . . .
C55 C 0.1511(4) -0.1204(4) 0.2257(3) 0.0385(13) Uani 1 1 d . . .
H55 H 0.1081 -0.1219 0.1907 0.046 Uiso 1 1 calc R . .
C56 C 0.1157(5) -0.1328(4) 0.2935(3) 0.0477(15) Uani 1 1 d . . .
H56 H 0.0487 -0.1439 0.3054 0.057 Uiso 1 1 calc R . .
C57 C 0.1764(6) -0.1295(4) 0.3459(3) 0.0470(15) Uani 1 1 d . . .
C58 C 0.2758(5) -0.1156(4) 0.3283(3) 0.0483(16) Uani 1 1 d . . .
H58 H 0.3192 -0.1148 0.3634 0.058 Uiso 1 1 calc R . .
C59 C 0.3110(5) -0.1031(3) 0.2591(3) 0.0361(12) Uani 1 1 d . . .
H59 H 0.3783 -0.0927 0.2471 0.043 Uiso 1 1 calc R . .
C60 C 0.0671(9) -0.2096(6) 0.4491(5) 0.089(3) Uani 1 1 d . . .
H60A H 0.0146 -0.1973 0.4125 0.134 Uiso 1 1 calc R . .
H60B H 0.0306 -0.2144 0.4949 0.134 Uiso 1 1 calc R . .
H60C H 0.1208 -0.2577 0.4490 0.134 Uiso 1 1 calc R . .
C62 C 0.2194(14) -0.3914(9) 0.6951(8) 0.118(4) Uani 1 1 d . . .
C63 C 0.9204(8) 0.4703(6) 0.0993(5) 0.072(2) Uani 1 1 d . . .
C64 C 0.9843(8) 0.4222(5) 0.0631(5) 0.077(2) Uani 1 1 d . . .
H64A H 1.0563 0.3954 0.0761 0.092 Uiso 1 1 calc R . .
C65 C 0.9369(8) 0.4141(6) 0.0043(6) 0.081(3) Uani 1 1 d . . .
H65A H 0.9785 0.3834 -0.0240 0.098 Uiso 1 1 calc R . .
C66 C 0.8303(8) 0.4515(6) -0.0104(5) 0.081(3) Uani 1 1 d . . .
H66A H 0.7974 0.4445 -0.0475 0.097 Uiso 1 1 calc R . .
C67 C 0.7703(8) 0.5002(6) 0.0295(5) 0.077(2) Uani 1 1 d . . .
H67A H 0.6972 0.5258 0.0189 0.092 Uiso 1 1 calc R . .
C68 C 0.8156(7) 0.5108(5) 0.0825(5) 0.073(2) Uani 1 1 d . . .
H68A H 0.7761 0.5455 0.1078 0.088 Uiso 1 1 calc R . .
N1 N 0.9648(8) 0.4807(7) 0.1582(5) 0.094(3) Uani 1 1 d . . .
O7 O 1.0570(8) 0.4388(6) 0.1772(5) 0.121(3) Uani 1 1 d . . .
O8 O 0.9138(8) 0.5291(6) 0.1869(5) 0.122(3) Uani 1 1 d . . .
C69 C 0.0643(19) 0.8015(18) 0.8701(18) 0.053(3) Uani 0.277(16) 1 d PGD A 1
C70 C -0.012(2) 0.7651(17) 0.8653(18) 0.089(4) Uani 0.277(16) 1 d PGDU A 1
H70A H 0.0014 0.7121 0.8862 0.107 Uiso 0.277(16) 1 calc PR A 1
C71 C -0.106(2) 0.806(2) 0.830(2) 0.140(7) Uani 0.277(16) 1 d PGU A 1
H71A H -0.1582 0.7816 0.8267 0.168 Uiso 0.277(16) 1 calc PR A 1
C72 C -0.125(2) 0.884(2) 0.7993(18) 0.142(7) Uani 0.277(16) 1 d PGU A 1
H72A H -0.1901 0.9122 0.7751 0.171 Uiso 0.277(16) 1 calc PR A 1
C73 C -0.049(3) 0.9203(16) 0.8040(19) 0.119(5) Uani 0.277(16) 1 d PGU A 1
H73A H -0.0624 0.9733 0.7831 0.142 Uiso 0.277(16) 1 calc PR A 1
C74 C 0.045(3) 0.8791(18) 0.839(2) 0.099(4) Uani 0.277(16) 1 d PGDU A 1
H74A H 0.0972 0.9039 0.8427 0.118 Uiso 0.277(16) 1 calc PR A 1
N2 N 0.173(2) 0.7649(16) 0.8969(15) 0.051(2) Uani 0.277(16) 1 d PD A 1
O9 O 0.186(3) 0.6962(17) 0.920(2) 0.133(7) Uani 0.277(16) 1 d PD A 1
O10 O 0.238(3) 0.799(2) 0.898(3) 0.088(4) Uani 0.277(16) 1 d PD A 1
C69B C 0.0926(7) 0.8003(6) 0.8611(6) 0.053(3) Uani 0.723(16) 1 d PGD A 2
C70B C 0.0443(9) 0.7490(5) 0.8498(6) 0.089(4) Uani 0.723(16) 1 d PGD A 2
H70B H 0.0843 0.6976 0.8552 0.107 Uiso 0.723(16) 1 calc PR A 2
C71B C -0.0626(9) 0.7728(8) 0.8307(7) 0.140(7) Uani 0.723(16) 1 d PG A 2
H71B H -0.0957 0.7377 0.8230 0.168 Uiso 0.723(16) 1 calc PR A 2
C72B C -0.1212(7) 0.8480(10) 0.8229(7) 0.142(7) Uani 0.723(16) 1 d PG A 2
H72B H -0.1943 0.8643 0.8098 0.171 Uiso 0.723(16) 1 calc PR A 2
C73B C -0.0729(10) 0.8993(7) 0.8341(7) 0.119(5) Uani 0.723(16) 1 d PG A 2
H73B H -0.1129 0.9507 0.8287 0.142 Uiso 0.723(16) 1 calc PR A 2
C74B C 0.0340(10) 0.8755(6) 0.8532(7) 0.099(4) Uani 0.723(16) 1 d PGD A 2
H74B H 0.0671 0.9106 0.8609 0.118 Uiso 0.723(16) 1 calc PR A 2
N2B N 0.2029(8) 0.7740(5) 0.8850(5) 0.051(2) Uani 0.723(16) 1 d PD A 2
O9B O 0.2497(12) 0.7061(7) 0.8923(9) 0.133(7) Uani 0.723(16) 1 d PD A 2
O10B O 0.2375(12) 0.8195(8) 0.9005(10) 0.088(4) Uani 0.723(16) 1 d PD A 2
F4 F 0.1215(8) -0.3467(6) 0.7108(6) 0.161(4) Uani 1 1 d . . .
F5 F 0.2593(9) -0.4408(6) 0.7593(5) 0.173(4) Uani 1 1 d . . .
F6 F 0.1958(9) -0.4365(5) 0.6609(5) 0.149(3) Uani 1 1 d . . .
O1 O -0.1016(5) -0.0988(5) 0.5330(3) 0.092(2) Uani 1 1 d . . .
O2 O -0.2600(7) 0.0078(6) 0.5301(4) 0.122(3) Uani 1 1 d . . .
O3 O -0.2793(7) -0.1135(9) 0.5287(5) 0.168(5) Uani 1 1 d . . .
S7 S -0.21277(19) -0.07159(17) 0.55067(12) 0.0814(7) Uani 1 1 d . . .
C61 C -0.2264(9) -0.1026(7) 0.6420(6) 0.095(3) Uani 1 1 d . . .
F1 F -0.1713(9) -0.0652(5) 0.6695(5) 0.146(3) Uani 1 1 d . . .
F2 F -0.3272(5) -0.0888(5) 0.6633(4) 0.131(3) Uani 1 1 d . . .
F3 F -0.1782(5) -0.1756(4) 0.6700(3) 0.106(2) Uani 1 1 d . . .
O4 O 0.2508(7) -0.2977(5) 0.5853(4) 0.117(3) Uani 1 1 d . . .
O5 O 0.4030(8) -0.3991(6) 0.6462(6) 0.141(4) Uani 1 1 d . . .
O6 O 0.3212(9) -0.2950(5) 0.6930(5) 0.129(3) Uani 1 1 d . . .
O11 O 0.3979(10) 0.4996(5) 0.3015(5) 0.122(3) Uani 1 1 d D . .
H11A H 0.352(9) 0.524(10) 0.326(8) 0.183 Uiso 1 1 d D . .
H11B H 0.454(7) 0.495(10) 0.324(8) 0.183 Uiso 1 1 d D . .
S1 S 0.28522(15) 0.35328(9) 0.26781(8) 0.0460(4) Uani 1 1 d . . .
S2 S 0.56449(15) 0.51169(9) -0.10653(9) 0.0488(4) Uani 1 1 d . . .
S3 S 0.53353(17) 0.18477(13) -0.52842(9) 0.0631(5) Uani 1 1 d . . .
S4 S 0.13116(15) -0.09815(13) -0.40382(8) 0.0555(5) Uani 1 1 d . . .
S5 S 0.13408(14) -0.41012(9) 0.17886(10) 0.0517(4) Uani 1 1 d . . .
S6 S 0.12887(19) -0.13898(17) 0.43294(9) 0.0769(7) Uani 1 1 d . . .
S8 S 0.3082(3) -0.34101(19) 0.65305(15) 0.0916(8) Uani 1 1 d . . .

loop_
_atom_site_aniso_label
_atom_site_aniso_U_11
_atom_site_aniso_U_22
_atom_site_aniso_U_33
_atom_site_aniso_U_23
_atom_site_aniso_U_13
_atom_site_aniso_U_12
Ag1 0.0624(3) 0.0315(3) 0.0521(3) -0.0128(2) 0.0045(2) -0.0187(2)
Ag2 0.0833(5) 0.1299(6) 0.0417(3) -0.0357(4) 0.0221(3) -0.0686(5)
Ag3 0.0586(8) 0.0783(9) 0.0821(10) 0.0092(7) -0.0232(7) -0.0306(7)
C1 0.036(3) 0.032(3) 0.028(3) -0.010(2) -0.005(2) -0.008(2)
C2 0.028(2) 0.028(2) 0.036(3) -0.011(2) 0.002(2) -0.0105(19)
C3 0.027(2) 0.036(3) 0.028(3) -0.014(2) 0.0003(19) -0.009(2)
C4 0.025(2) 0.034(2) 0.024(2) -0.012(2) 0.0052(18) -0.0077(19)
C5 0.027(2) 0.031(2) 0.023(2) -0.0093(19) 0.0006(18) -0.0057(19)
C6 0.030(3) 0.037(3) 0.024(2) -0.008(2) 0.0042(19) -0.010(2)
C7 0.035(3) 0.040(3) 0.022(2) -0.010(2) 0.001(2) -0.013(2)
C8 0.040(3) 0.044(3) 0.020(2) -0.013(2) 0.001(2) -0.012(2)
C9 0.035(3) 0.037(3) 0.023(2) -0.010(2) 0.003(2) -0.015(2)
C10 0.023(2) 0.033(2) 0.022(2) -0.008(2) -0.0014(18) -0.0046(19)
C11 0.024(2) 0.028(2) 0.022(2) -0.0072(19) 0.0004(17) -0.0062(18)
C12 0.033(3) 0.030(2) 0.021(2) -0.0094(19) -0.0042(19) -0.008(2)
C13 0.027(2) 0.029(2) 0.025(2) -0.009(2) -0.0021(18) -0.0079(19)
C14 0.033(3) 0.031(2) 0.017(2) -0.0097(19) 0.0003(18) -0.005(2)
C15 0.032(3) 0.033(2) 0.022(2) -0.017(2) 0.0033(19) -0.011(2)
C16 0.030(3) 0.024(2) 0.022(2) -0.0057(18) -0.0002(18) -0.0054(19)
C17 0.024(2) 0.029(2) 0.024(2) -0.0103(19) -0.0004(18) -0.0034(18)
C18 0.035(3) 0.029(2) 0.024(2) -0.008(2) 0.004(2) -0.008(2)
C19 0.037(3) 0.031(3) 0.033(3) -0.013(2) 0.001(2) -0.012(2)
C20 0.042(3) 0.035(3) 0.031(3) -0.011(2) 0.001(2) -0.014(2)
C21 0.046(3) 0.030(3) 0.037(3) -0.013(2) -0.001(2) -0.009(2)
C22 0.045(3) 0.032(3) 0.037(3) -0.014(2) 0.010(2) -0.021(2)
C23 0.057(4) 0.036(3) 0.030(3) -0.010(2) -0.005(2) -0.018(3)
C24 0.044(3) 0.031(3) 0.040(3) -0.010(2) -0.009(2) -0.007(2)
C25 0.149(10) 0.069(5) 0.047(5) -0.021(4) -0.030(5) -0.011(6)
C26 0.031(3) 0.036(3) 0.033(3) -0.014(2) 0.008(2) -0.012(2)
C27 0.036(3) 0.049(3) 0.038(3) -0.019(3) 0.006(2) -0.017(3)
C28 0.040(3) 0.048(3) 0.051(4) -0.028(3) 0.011(3) -0.020(3)
C29 0.043(3) 0.036(3) 0.049(4) -0.017(3) 0.016(3) -0.019(2)
C30 0.055(4) 0.039(3) 0.038(3) -0.009(3) 0.008(3) -0.016(3)
C31 0.038(3) 0.038(3) 0.041(3) -0.015(2) 0.002(2) -0.011(2)
C32 0.071(6) 0.052(4) 0.113(8) -0.019(5) -0.008(5) -0.021(4)
C33 0.039(3) 0.051(3) 0.028(3) -0.008(2) 0.001(2) -0.017(3)
C34 0.050(4) 0.045(3) 0.033(3) -0.006(3) -0.002(3) -0.014(3)
C35 0.065(4) 0.060(4) 0.036(3) 0.001(3) 0.002(3) -0.028(3)
C36 0.055(4) 0.081(5) 0.025(3) -0.014(3) 0.007(3) -0.034(4)
C37 0.061(4) 0.073(5) 0.032(3) -0.018(3) 0.008(3) -0.027(4)
C38 0.057(4) 0.058(4) 0.032(3) -0.015(3) 0.008(3) -0.026(3)
C39 0.064(5) 0.120(7) 0.026(3) -0.020(4) 0.006(3) -0.042(5)
C40 0.036(3) 0.052(3) 0.025(3) -0.013(2) 0.004(2) -0.016(2)
C41 0.051(4) 0.060(4) 0.026(3) -0.002(3) -0.005(2) -0.023(3)
C42 0.055(4) 0.071(4) 0.028(3) -0.006(3) -0.003(3) -0.029(3)
C43 0.047(4) 0.082(5) 0.029(3) -0.017(3) -0.002(2) -0.035(3)
C44 0.044(3) 0.061(4) 0.031(3) -0.018(3) 0.005(2) -0.025(3)
C45 0.043(3) 0.055(3) 0.024(3) -0.012(2) 0.000(2) -0.018(3)
C46 0.075(5) 0.108(7) 0.039(4) -0.019(4) 0.010(3) -0.056(5)
C47 0.033(3) 0.029(2) 0.027(3) -0.010(2) 0.003(2) -0.003(2)
C48 0.033(3) 0.036(3) 0.034(3) -0.013(2) -0.004(2) -0.011(2)
C49 0.025(3) 0.042(3) 0.054(4) -0.020(3) -0.004(2) -0.003(2)
C50 0.034(3) 0.028(3) 0.045(3) -0.011(2) 0.003(2) -0.009(2)
C51 0.052(4) 0.035(3) 0.038(3) -0.004(2) -0.002(3) -0.012(3)
C52 0.039(3) 0.032(3) 0.028(3) -0.008(2) -0.004(2) -0.009(2)
C53 0.083(6) 0.071(5) 0.088(7) -0.008(5) 0.029(5) -0.025(5)
C54 0.030(3) 0.036(3) 0.022(2) -0.010(2) 0.0028(19) -0.011(2)
C55 0.035(3) 0.064(4) 0.023(3) -0.016(3) 0.000(2) -0.020(3)
C56 0.047(4) 0.075(4) 0.027(3) -0.014(3) 0.006(2) -0.028(3)
C57 0.055(4) 0.069(4) 0.023(3) -0.013(3) 0.006(2) -0.028(3)
C58 0.054(4) 0.083(5) 0.021(3) -0.018(3) 0.005(2) -0.036(3)
C59 0.038(3) 0.051(3) 0.025(3) -0.013(2) 0.004(2) -0.019(2)
C60 0.107(8) 0.104(7) 0.062(6) -0.007(5) 0.013(5) -0.057(6)
C62 0.142(13) 0.111(10) 0.099(10) -0.015(8) -0.020(9) -0.042(9)
C63 0.071(6) 0.090(6) 0.069(6) -0.027(5) 0.010(4) -0.042(5)
C64 0.078(6) 0.075(6) 0.075(6) -0.011(5) -0.001(5) -0.025(5)
C65 0.084(7) 0.090(7) 0.086(7) -0.041(6) 0.019(5) -0.037(5)
C66 0.068(6) 0.094(7) 0.072(6) -0.012(5) -0.010(4) -0.018(5)
C67 0.062(5) 0.088(6) 0.070(6) -0.013(5) 0.005(4) -0.015(5)
C68 0.061(5) 0.074(5) 0.077(6) -0.019(5) 0.004(4) -0.012(4)
N1 0.083(6) 0.123(8) 0.089(6) -0.033(6) 0.004(5) -0.046(6)
O7 0.102(6) 0.155(8) 0.108(7) -0.035(6) -0.025(5) -0.032(6)
O8 0.120(7) 0.162(8) 0.132(8) -0.094(7) 0.029(6) -0.068(6)
C69 0.057(7) 0.056(4) 0.044(5) -0.016(4) 0.028(5) -0.020(5)
C70 0.058(9) 0.102(9) 0.112(11) -0.011(8) -0.006(7) -0.049(8)
C71 0.087(11) 0.225(18) 0.090(9) 0.033(12) -0.031(9) -0.081(12)
C72 0.072(7) 0.199(16) 0.083(12) 0.010(11) 0.025(7) 0.014(9)
C73 0.123(11) 0.098(10) 0.081(12) -0.019(9) 0.028(9) 0.034(7)
C74 0.122(8) 0.087(7) 0.069(9) -0.031(6) 0.027(6) -0.001(6)
N2 0.049(6) 0.072(5) 0.045(5) -0.023(4) 0.018(4) -0.034(5)
O9 0.122(12) 0.099(7) 0.173(14) -0.083(9) -0.057(11) 0.041(9)
O10 0.152(7) 0.106(9) 0.039(3) -0.012(7) -0.008(4) -0.088(7)
C69B 0.057(7) 0.056(4) 0.044(5) -0.016(4) 0.028(5) -0.020(5)
C70B 0.058(9) 0.102(9) 0.112(11) -0.011(8) -0.006(7) -0.049(8)
C71B 0.087(11) 0.225(18) 0.090(9) 0.033(12) -0.031(9) -0.081(12)
C72B 0.072(7) 0.199(16) 0.083(12) 0.010(11) 0.025(7) 0.014(9)
C73B 0.123(11) 0.098(10) 0.081(12) -0.019(9) 0.028(9) 0.034(7)
C74B 0.122(8) 0.087(7) 0.069(9) -0.031(6) 0.027(6) -0.001(6)
N2B 0.049(6) 0.072(5) 0.045(5) -0.023(4) 0.018(4) -0.034(5)
O9B 0.122(12) 0.099(7) 0.173(14) -0.083(9) -0.057(11) 0.041(9)
O10B 0.152(7) 0.106(9) 0.039(3) -0.012(7) -0.008(4) -0.088(7)
F4 0.125(7) 0.157(8) 0.177(9) 0.001(7) 0.026(6) -0.058(6)
F5 0.198(9) 0.190(9) 0.116(7) 0.052(6) -0.046(6) -0.110(8)
F6 0.196(9) 0.132(6) 0.153(8) -0.029(6) -0.039(6) -0.092(6)
O1 0.058(3) 0.165(7) 0.041(3) 0.000(4) -0.002(2) -0.039(4)
O2 0.095(5) 0.154(8) 0.067(5) 0.035(5) 0.008(4) -0.027(5)
O3 0.085(6) 0.330(17) 0.114(7) -0.043(9) -0.003(5) -0.113(8)
S7 0.0637(13) 0.116(2) 0.0521(12) 0.0027(12) 0.0027(10) -0.0320(13)
C61 0.088(7) 0.096(8) 0.077(7) 0.005(6) 0.011(6) -0.023(6)
F1 0.213(10) 0.104(5) 0.112(6) -0.024(5) -0.029(6) -0.031(6)
F2 0.088(4) 0.149(6) 0.084(4) 0.039(4) 0.026(3) -0.006(4)
F3 0.092(4) 0.111(5) 0.083(4) 0.029(3) 0.001(3) -0.035(3)
O4 0.121(6) 0.135(7) 0.079(5) 0.025(5) -0.015(4) -0.061(5)
O5 0.116(7) 0.143(8) 0.164(10) -0.056(7) -0.020(7) -0.016(6)
O6 0.165(9) 0.092(5) 0.139(8) -0.030(5) -0.061(7) -0.033(5)
O11 0.166(9) 0.101(6) 0.119(7) -0.030(5) -0.052(7) -0.049(6)
S1 0.0732(11) 0.0369(7) 0.0330(8) -0.0138(6) 0.0092(7) -0.0219(7)
S2 0.0610(10) 0.0436(8) 0.0517(9) -0.0182(7) 0.0094(7) -0.0274(7)
S3 0.0715(12) 0.0924(14) 0.0252(8) -0.0031(8) 0.0076(7) -0.0380(11)
S4 0.0587(10) 0.0936(14) 0.0311(8) -0.0190(8) -0.0018(7) -0.0439(10)
S5 0.0516(10) 0.0412(8) 0.0652(11) -0.0099(8) 0.0005(8) -0.0220(7)
S6 0.0807(14) 0.141(2) 0.0272(8) -0.0247(11) 0.0147(8) -0.0603(15)
S8 0.098(2) 0.105(2) 0.0755(17) -0.0057(14) -0.0137(14) -0.0478(17)

loop_
_atom_type_symbol
_atom_type_description
_atom_type_scat_dispersion_real
_atom_type_scat_dispersion_imag
_atom_type_scat_source
C C 0.0033 0.0016 'International Tables Vol C Tables 4.2.6.8 and 6.1.1.4'
H H 0.0000 0.0000 'International Tables Vol C Tables 4.2.6.8 and 6.1.1.4'
O O 0.0106 0.0060 'International Tables Vol C Tables 4.2.6.8 and 6.1.1.4'
F F 0.0171 0.0103 'International Tables Vol C Tables 4.2.6.8 and 6.1.1.4'
S S 0.1246 0.1234 'International Tables Vol C Tables 4.2.6.8 and 6.1.1.4'
Ag Ag -0.8971 1.1015 'International Tables Vol C Tables 4.2.6.8 and 6.1.1.4'
N N 0.0061 0.0033 'International Tables Vol C Tables 4.2.6.8 and 6.1.1.4'

loop_
_geom_angle_atom_site_label_1
_geom_angle_atom_site_label_2
_geom_angle_atom_site_label_3
_geom_angle
_geom_angle_site_symmetry_1
_geom_angle_site_symmetry_3
O11 Ag1 S5 112.2(3) . 1_565
O11 Ag1 S1 99.1(3) . .
S5 Ag1 S1 116.87(6) 1_565 .
O11 Ag1 S2 104.7(3) . 2_665
S5 Ag1 S2 110.99(6) 1_565 2_665
S1 Ag1 S2 111.81(5) . 2_665
O4 Ag2 S3 105.1(2) . 2_655
O4 Ag2 S6 96.5(2) . .
S3 Ag2 S6 141.85(6) 2_655 .
O4 Ag2 S4 94.7(2) . 1_556
S3 Ag2 S4 120.53(6) 2_655 1_556
S6 Ag2 S4 87.89(7) . 1_556
O1 Ag3 S6 84.8(2) . .
O1 Ag3 S4 96.48(17) . 2
S6 Ag3 S4 125.60(8) . 2
O1 Ag3 S4 81.53(14) . 1_556
S6 Ag3 S4 83.05(7) . 1_556
S4 Ag3 S4 151.16(7) 2 1_556
C18 C1 C2 118.6(5) . .
C18 C1 C19 115.7(5) . .
C2 C1 C19 125.3(5) . .
C3 C2 C1 118.2(5) . .
C3 C2 C26 120.9(5) . .
C1 C2 C26 120.9(5) . .
C4 C3 C2 123.1(5) . .
C4 C3 H3 118.4 . .
C2 C3 H3 118.4 . .
C3 C4 C17 118.6(4) . .
C3 C4 C5 122.5(4) . .
C17 C4 C5 118.9(4) . .
C6 C5 C10 117.4(4) . .
C6 C5 C4 122.7(5) . .
C10 C5 C4 119.8(4) . .
C7 C6 C5 123.5(5) . .
C7 C6 H6 118.3 . .
C5 C6 H6 118.3 . .
C6 C7 C8 118.9(5) . .
C6 C7 C33 118.7(5) . .
C8 C7 C33 122.3(5) . .
C9 C8 C7 118.1(5) . .
C9 C8 C40 118.6(5) . .
C7 C8 C40 122.9(5) . .
C8 C9 C10 123.8(5) . .
C8 C9 H9 118.1 . .
C10 C9 H9 118.1 . .
C9 C10 C5 117.9(4) . .
C9 C10 C11 121.5(5) . .
C5 C10 C11 120.4(4) . .
C12 C11 C16 118.9(4) . .
C12 C11 C10 122.1(4) . .
C16 C11 C10 119.0(4) . .
C13 C12 C11 122.9(4) . .
C13 C12 H12 118.5 . .
C11 C12 H12 118.5 . .
C12 C13 C14 118.7(4) . .
C12 C13 C47 119.8(4) . .
C14 C13 C47 121.5(4) . .
C15 C14 C13 118.3(4) . .
C15 C14 C54 116.9(4) . .
C13 C14 C54 124.6(5) . .
C14 C15 C16 123.3(4) . .
C14 C15 H15 118.4 . .
C16 C15 H15 118.4 . .
C11 C16 C15 117.8(4) . .
C11 C16 C17 120.9(4) . .
C15 C16 C17 121.2(4) . .
C18 C17 C4 117.5(4) . .
C18 C17 C16 121.5(4) . .
C4 C17 C16 120.8(4) . .
C1 C18 C17 123.9(5) . .
C1 C18 H18 118.1 . .
C17 C18 H18 118.1 . .
C24 C19 C20 118.2(5) . .
C24 C19 C1 120.6(5) . .
C20 C19 C1 120.9(5) . .
C21 C20 C19 121.8(5) . .
C21 C20 H20 119.1 . .
C19 C20 H20 119.1 . .
C20 C21 C22 118.8(5) . .
C20 C21 H21 120.6 . .
C22 C21 H21 120.6 . .
C23 C22 C21 120.8(5) . .
C23 C22 S1 122.4(5) . .
C21 C22 S1 116.8(4) . .
C22 C23 C24 119.4(5) . .
C22 C23 H23 120.3 . .
C24 C23 H23 120.3 . .
C19 C24 C23 121.0(5) . .
C19 C24 H24 119.5 . .
C23 C24 H24 119.5 . .
S1 C25 H25A 109.5 . .
S1 C25 H25B 109.5 . .
H25A C25 H25B 109.5 . .
S1 C25 H25C 109.5 . .
H25A C25 H25C 109.5 . .
H25B C25 H25C 109.5 . .
C31 C26 C27 118.8(5) . .
C31 C26 C2 122.2(5) . .
C27 C26 C2 119.0(5) . .
C28 C27 C26 119.3(6) . .
C28 C27 H27 120.4 . .
C26 C27 H27 120.4 . .
C29 C28 C27 120.8(6) . .
C29 C28 H28 119.6 . .
C27 C28 H28 119.6 . .
C30 C29 C28 120.4(5) . .
C30 C29 S2 123.1(5) . .
C28 C29 S2 116.5(5) . .
C29 C30 C31 119.0(6) . .
C29 C30 H30 120.5 . .
C31 C30 H30 120.5 . .
C26 C31 C30 121.4(6) . .
C26 C31 H31 119.3 . .
C30 C31 H31 119.3 . .
S2 C32 H32A 109.5 . .
S2 C32 H32B 109.5 . .
H32A C32 H32B 109.5 . .
S2 C32 H32C 109.5 . .
H32A C32 H32C 109.5 . .
H32B C32 H32C 109.5 . .
C34 C33 C38 116.8(6) . .
C34 C33 C7 123.4(5) . .
C38 C33 C7 119.9(5) . .
C35 C34 C33 122.9(6) . .
C35 C34 H34 118.5 . .
C33 C34 H34 118.5 . .
C34 C35 C36 119.4(7) . .
C34 C35 H35 120.3 . .
C36 C35 H35 120.3 . .
C37 C36 C35 118.8(6) . .
C37 C36 S3 123.2(6) . .
C35 C36 S3 117.8(6) . .
C38 C37 C36 120.0(7) . .
C38 C37 H37 120.0 . .
C36 C37 H37 120.0 . .
C37 C38 C33 122.1(6) . .
C37 C38 H38 119.0 . .
C33 C38 H38 119.0 . .
S3 C39 H39A 109.5 . .
S3 C39 H39B 109.5 . .
H39A C39 H39B 109.5 . .
S3 C39 H39C 109.5 . .
H39A C39 H39C 109.5 . .
H39B C39 H39C 109.5 . .
C41 C40 C45 119.4(5) . .
C41 C40 C8 120.7(5) . .
C45 C40 C8 119.8(5) . .
C40 C41 C42 120.9(6) . .
C40 C41 H41 119.5 . .
C42 C41 H41 119.5 . .
C43 C42 C41 118.5(6) . .
C43 C42 H42 120.7 . .
C41 C42 H42 120.7 . .
C42 C43 C44 122.1(6) . .
C42 C43 S4 118.5(5) . .
C44 C43 S4 119.4(6) . .
C43 C44 C45 119.0(6) . .
C43 C44 H44 120.5 . .
C45 C44 H44 120.5 . .
C44 C45 C40 120.1(6) . .
C44 C45 H45 120.0 . .
C40 C45 H45 120.0 . .
S4 C46 H46A 109.5 . .
S4 C46 H46B 109.5 . .
H46A C46 H46B 109.5 . .
S4 C46 H46C 109.5 . .
H46A C46 H46C 109.5 . .
H46B C46 H46C 109.5 . .
C48 C47 C52 118.8(5) . .
C48 C47 C13 120.2(5) . .
C52 C47 C13 120.9(5) . .
C47 C48 C49 120.1(5) . .
C47 C48 H48 120.0 . .
C49 C48 H48 120.0 . .
C50 C49 C48 120.3(5) . .
C50 C49 H49 119.8 . .
C48 C49 H49 119.8 . .
C49 C50 C51 120.5(5) . .
C49 C50 S5 119.2(5) . .
C51 C50 S5 120.3(5) . .
C52 C51 C50 119.7(6) . .
C52 C51 H51 120.1 . .
C50 C51 H51 120.1 . .
C51 C52 C47 120.4(5) . .
C51 C52 H52 119.8 . .
C47 C52 H52 119.8 . .
S5 C53 H53A 109.5 . .
S5 C53 H53B 109.5 . .
H53A C53 H53B 109.5 . .
S5 C53 H53C 109.5 . .
H53A C53 H53C 109.5 . .
H53B C53 H53C 109.5 . .
C59 C54 C55 118.4(5) . .
C59 C54 C14 120.4(5) . .
C55 C54 C14 121.0(4) . .
C56 C55 C54 120.6(5) . .
C56 C55 H55 119.7 . .
C54 C55 H55 119.7 . .
C55 C56 C57 120.9(6) . .
C55 C56 H56 119.6 . .
C57 C56 H56 119.6 . .
C58 C57 C56 119.1(5) . .
C58 C57 S6 118.9(5) . .
C56 C57 S6 122.0(5) . .
C59 C58 C57 119.4(5) . .
C59 C58 H58 120.3 . .
C57 C58 H58 120.3 . .
C54 C59 C58 121.6(5) . .
C54 C59 H59 119.2 . .
C58 C59 H59 119.2 . .
S6 C60 H60A 109.5 . .
S6 C60 H60B 109.5 . .
H60A C60 H60B 109.5 . .
S6 C60 H60C 109.5 . .
H60A C60 H60C 109.5 . .
H60B C60 H60C 109.5 . .
F6 C62 F4 105.0(13) . .
F6 C62 F5 104.3(12) . .
F4 C62 F5 105.2(13) . .
F6 C62 S8 116.1(12) . .
F4 C62 S8 114.0(10) . .
F5 C62 S8 111.1(11) . .
C64 C63 C68 123.9(9) . .
C64 C63 N1 118.8(9) . .
C68 C63 N1 117.2(9) . .
C63 C64 C65 116.9(9) . .
C63 C64 H64A 121.6 . .
C65 C64 H64A 121.6 . .
C66 C65 C64 119.3(9) . .
C66 C65 H65A 120.3 . .
C64 C65 H65A 120.3 . .
C65 C66 C67 120.1(10) . .
C65 C66 H66A 119.9 . .
C67 C66 H66A 119.9 . .
C68 C67 C66 120.8(9) . .
C68 C67 H67A 119.6 . .
C66 C67 H67A 119.6 . .
C67 C68 C63 118.8(9) . .
C67 C68 H68A 120.6 . .
C63 C68 H68A 120.6 . .
O8 N1 O7 122.7(10) . .
O8 N1 C63 120.3(10) . .
O7 N1 C63 117.1(10) . .
C70 C69 C74 120.0 . .
C70 C69 N2 126(2) . .
C74 C69 N2 113(2) . .
C69 C70 C71 120.0 . .
C69 C70 H70A 120.0 . .
C71 C70 H70A 120.0 . .
C72 C71 C70 120.0 . .
C72 C71 H71A 120.0 . .
C70 C71 H71A 120.0 . .
C73 C72 C71 120.0 . .
C73 C72 H72A 120.0 . .
C71 C72 H72A 120.0 . .
C72 C73 C74 120.0 . .
C72 C73 H73A 120.0 . .
C74 C73 H73A 120.0 . .
C73 C74 C69 120.0 . .
C73 C74 H74A 120.0 . .
C69 C74 H74A 120.0 . .
O9 N2 O10 126(2) . .
O9 N2 C69 110(3) . .
O10 N2 C69 124(3) . .
C70B C69B C74B 120.0 . .
C70B C69B N2B 119.7(7) . .
C74B C69B N2B 120.2(7) . .
C69B C70B C71B 120.0 . .
C69B C70B H70B 120.0 . .
C71B C70B H70B 120.0 . .
C72B C71B C70B 120.0 . .
C72B C71B H71B 120.0 . .
C70B C71B H71B 120.0 . .
C71B C72B C73B 120.0 . .
C71B C72B H72B 120.0 . .
C73B C72B H72B 120.0 . .
C74B C73B C72B 120.0 . .
C74B C73B H73B 120.0 . .
C72B C73B H73B 120.0 . .
C73B C74B C69B 120.0 . .
C73B C74B H74B 120.0 . .
C69B C74B H74B 120.0 . .
O10B N2B O9B 126.0(11) . .
O10B N2B C69B 116.9(11) . .
O9B N2B C69B 116.9(9) . .
S7 O1 Ag3 126.1(5) . .
O2 S7 O1 117.4(5) . .
O2 S7 O3 111.5(7) . .
O1 S7 O3 111.0(6) . .
O2 S7 C61 107.5(6) . .
O1 S7 C61 107.6(5) . .
O3 S7 C61 100.3(6) . .
F2 C61 F3 108.3(9) . .
F2 C61 F1 110.9(12) . .
F3 C61 F1 103.7(10) . .
F2 C61 S7 112.6(8) . .
F3 C61 S7 114.6(9) . .
F1 C61 S7 106.3(8) . .
S8 O4 Ag2 120.3(5) . .
Ag1 O11 H11A 108(10) . .
Ag1 O11 H11B 155(10) . .
H11A O11 H11B 97(3) . .
C22 S1 C25 104.8(4) . .
C22 S1 Ag1 103.69(18) . .
C25 S1 Ag1 108.2(4) . .
C29 S2 C32 104.3(4) . .
C29 S2 Ag1 106.4(2) . 2_665
C32 S2 Ag1 101.1(4) . 2_665
C36 S3 C39 102.3(4) . .
C36 S3 Ag2 107.5(2) . 2_655
C39 S3 Ag2 102.8(3) . 2_655
C43 S4 C46 101.5(3) . .
C43 S4 Ag2 111.9(2) . 1_554
C46 S4 Ag2 108.0(3) . 1_554
C43 S4 Ag3 108.8(3) . 2
C46 S4 Ag3 110.3(3) . 2
Ag2 S4 Ag3 115.32(7) 1_554 2
C43 S4 Ag3 130.9(3) . 1_554
C46 S4 Ag3 114.9(3) . 1_554
Ag2 S4 Ag3 87.66(6) 1_554 1_554
C50 S5 C53 102.8(4) . .
C50 S5 Ag1 102.44(19) . 1_545
C53 S5 Ag1 106.6(4) . 1_545
C60 S6 C57 104.2(4) . .
C60 S6 Ag2 110.7(4) . .
C57 S6 Ag2 113.9(2) . .
C60 S6 Ag3 114.6(4) . .
C57 S6 Ag3 121.4(3) . .
Ag2 S6 Ag3 91.80(8) . .
O6 S8 O5 113.9(6) . .
O6 S8 O4 114.1(6) . .
O5 S8 O4 114.0(6) . .
O6 S8 C62 109.7(7) . .
O5 S8 C62 103.2(8) . .
O4 S8 C62 100.3(6) . .

loop_
_geom_bond_atom_site_label_1
_geom_bond_atom_site_label_2
_geom_bond_distance
_geom_bond_site_symmetry_2
Ag1 O11 2.406(8) .
Ag1 S5 2.4980(19) 1_565
Ag1 S1 2.5346(16) .
Ag1 S2 2.5574(18) 2_665
Ag2 O4 2.466(8) .
Ag2 S3 2.476(2) 2_655
Ag2 S6 2.513(2) .
Ag2 S4 2.622(2) 1_556
Ag3 O1 2.478(7) .
Ag3 S6 2.647(3) .
Ag3 S4 2.666(2) 2
Ag3 S4 2.729(2) 1_556
C1 C18 1.374(7) .
C1 C2 1.415(8) .
C1 C19 1.486(7) .
C2 C3 1.394(7) .
C2 C26 1.504(7) .
C3 C4 1.391(7) .
C3 H3 0.9500 .
C4 C17 1.419(7) .
C4 C5 1.468(7) .
C5 C6 1.402(7) .
C5 C10 1.426(7) .
C6 C7 1.376(7) .
C6 H6 0.9500 .
C7 C8 1.416(8) .
C7 C33 1.498(7) .
C8 C9 1.373(7) .
C8 C40 1.495(7) .
C9 C10 1.400(7) .
C9 H9 0.9500 .
C10 C11 1.467(7) .
C11 C12 1.401(7) .
C11 C16 1.405(7) .
C12 C13 1.381(7) .
C12 H12 0.9500 .
C13 C14 1.417(7) .
C13 C47 1.482(7) .
C14 C15 1.390(7) .
C14 C54 1.498(7) .
C15 C16 1.406(7) .
C15 H15 0.9500 .
C16 C17 1.451(7) .
C17 C18 1.401(7) .
C18 H18 0.9500 .
C19 C24 1.377(8) .
C19 C20 1.399(8) .
C20 C21 1.381(8) .
C20 H20 0.9500 .
C21 C22 1.392(8) .
C21 H21 0.9500 .
C22 C23 1.377(8) .
C22 S1 1.775(6) .
C23 C24 1.402(8) .
C23 H23 0.9500 .
C24 H24 0.9500 .
C25 S1 1.788(10) .
C25 H25A 0.9800 .
C25 H25B 0.9800 .
C25 H25C 0.9800 .
C26 C31 1.376(8) .
C26 C27 1.406(8) .
C27 C28 1.381(8) .
C27 H27 0.9500 .
C28 C29 1.379(10) .
C28 H28 0.9500 .
C29 C30 1.369(9) .
C29 S2 1.792(6) .
C30 C31 1.394(8) .
C30 H30 0.9500 .
C31 H31 0.9500 .
C32 S2 1.832(9) .
C32 H32A 0.9800 .
C32 H32B 0.9800 .
C32 H32C 0.9800 .
C33 C34 1.361(9) .
C33 C38 1.397(9) .
C34 C35 1.354(9) .
C34 H34 0.9500 .
C35 C36 1.411(10) .
C35 H35 0.9500 .
C36 C37 1.367(11) .
C36 S3 1.775(6) .
C37 C38 1.361(9) .
C37 H37 0.9500 .
C38 H38 0.9500 .
C39 S3 1.816(9) .
C39 H39A 0.9800 .
C39 H39B 0.9800 .
C39 H39C 0.9800 .
C40 C41 1.384(8) .
C40 C45 1.399(9) .
C41 C42 1.395(9) .
C41 H41 0.9500 .
C42 C43 1.375(10) .
C42 H42 0.9500 .
C43 C44 1.383(10) .
C43 S4 1.796(6) .
C44 C45 1.392(8) .
C44 H44 0.9500 .
C45 H45 0.9500 .
C46 S4 1.814(8) .
C46 H46A 0.9800 .
C46 H46B 0.9800 .
C46 H46C 0.9800 .
C47 C48 1.384(8) .
C47 C52 1.397(7) .
C48 C49 1.394(8) .
C48 H48 0.9500 .
C49 C50 1.358(9) .
C49 H49 0.9500 .
C50 C51 1.383(9) .
C50 S5 1.788(6) .
C51 C52 1.381(8) .
C51 H51 0.9500 .
C52 H52 0.9500 .
C53 S5 1.796(10) .
C53 H53A 0.9800 .
C53 H53B 0.9800 .
C53 H53C 0.9800 .
C54 C59 1.380(7) .
C54 C55 1.401(8) .
C55 C56 1.361(8) .
C55 H55 0.9500 .
C56 C57 1.398(9) .
C56 H56 0.9500 .
C57 C58 1.389(9) .
C57 S6 1.761(6) .
C58 C59 1.386(8) .
C58 H58 0.9500 .
C59 H59 0.9500 .
C60 S6 1.707(10) .
C60 H60A 0.9800 .
C60 H60B 0.9800 .
C60 H60C 0.9800 .
C62 F6 1.358(16) .
C62 F4 1.378(18) .
C62 F5 1.396(16) .
C62 S8 1.723(16) .
C63 C64 1.372(13) .
C63 C68 1.380(13) .
C63 N1 1.445(13) .
C64 C65 1.443(14) .
C64 H64A 0.9500 .
C65 C66 1.382(14) .
C65 H65A 0.9500 .
C66 C67 1.411(14) .
C66 H66A 0.9500 .
C67 C68 1.352(14) .
C67 H67A 0.9500 .
C68 H68A 0.9500 .
N1 O8 1.224(12) .
N1 O7 1.260(13) .
C69 C70 1.3900 .
C69 C74 1.3900 .
C69 N2 1.460(19) .
C70 C71 1.3900 .
C70 H70A 0.9500 .
C71 C72 1.3900 .
C71 H71A 0.9500 .
C72 C73 1.3900 .
C72 H72A 0.9500 .
C73 C74 1.3900 .
C73 H73A 0.9500 .
C74 H74A 0.9500 .
N2 O9 1.227(17) .
N2 O10 1.229(17) .
C69B C70B 1.3900 .
C69B C74B 1.3900 .
C69B N2B 1.457(11) .
C70B C71B 1.3900 .
C70B H70B 0.9500 .
C71B C72B 1.3900 .
C71B H71B 0.9500 .
C72B C73B 1.3900 .
C72B H72B 0.9500 .
C73B C74B 1.3900 .
C73B H73B 0.9500 .
C74B H74B 0.9500 .
N2B O10B 1.214(10) .
N2B O9B 1.238(10) .
O1 S7 1.437(7) .
O2 S7 1.414(10) .
O3 S7 1.508(11) .
S7 C61 1.752(12) .
C61 F2 1.316(12) .
C61 F3 1.329(13) .
C61 F1 1.392(15) .
O4 S8 1.505(8) .
O5 S8 1.427(11) .
O6 S8 1.399(9) .
O11 H11A 0.86(2) .
O11 H11B 0.86(2) .
S2 Ag1 2.5575(18) 2_665
S3 Ag2 2.476(2) 2_655
S4 Ag2 2.622(2) 1_554
S4 Ag3 2.666(2) 2
S4 Ag3 2.729(2) 1_554
S5 Ag1 2.4980(19) 1_545

loop_
_geom_hbond_atom_site_label_D
_geom_hbond_atom_site_label_H
_geom_hbond_atom_site_label_A
_geom_hbond_distance_DH
_geom_hbond_distance_HA
_geom_hbond_distance_DA
_geom_hbond_angle_DHA
_geom_hbond_site_symmetry_A
O11 H11B O5 0.86(2) 2.20(13) 2.827(15) 130(14) 2_656

loop_
_geom_torsion_atom_site_label_1
_geom_torsion_atom_site_label_2
_geom_torsion_atom_site_label_3
_geom_torsion_atom_site_label_4
_geom_torsion
_geom_torsion_site_symmetry_1
_geom_torsion_site_symmetry_4
C18 C1 C2 C3 5.2(7) . .
C19 C1 C2 C3 -167.5(5) . .
C18 C1 C2 C26 -177.2(5) . .
C19 C1 C2 C26 10.1(8) . .
C1 C2 C3 C4 -2.4(8) . .
C26 C2 C3 C4 179.9(5) . .
C2 C3 C4 C17 -2.1(7) . .
C2 C3 C4 C5 174.4(5) . .
C3 C4 C5 C6 1.8(8) . .
C17 C4 C5 C6 178.3(5) . .
C3 C4 C5 C10 -174.9(5) . .
C17 C4 C5 C10 1.6(7) . .
C10 C5 C6 C7 4.0(8) . .
C4 C5 C6 C7 -172.7(5) . .
C5 C6 C7 C8 1.5(8) . .
C5 C6 C7 C33 -174.1(5) . .
C6 C7 C8 C9 -5.2(8) . .
C33 C7 C8 C9 170.2(5) . .
C6 C7 C8 C40 168.4(5) . .
C33 C7 C8 C40 -16.2(8) . .
C7 C8 C9 C10 3.5(8) . .
C40 C8 C9 C10 -170.3(5) . .
C8 C9 C10 C5 1.9(8) . .
C8 C9 C10 C11 177.3(5) . .
C6 C5 C10 C9 -5.6(7) . .
C4 C5 C10 C9 171.2(5) . .
C6 C5 C10 C11 179.0(4) . .
C4 C5 C10 C11 -4.2(7) . .
C9 C10 C11 C12 9.2(7) . .
C5 C10 C11 C12 -175.5(5) . .
C9 C10 C11 C16 -172.0(5) . .
C5 C10 C11 C16 3.3(7) . .
C16 C11 C12 C13 3.9(7) . .
C10 C11 C12 C13 -177.3(5) . .
C11 C12 C13 C14 -0.5(8) . .
C11 C12 C13 C47 -178.6(5) . .
C12 C13 C14 C15 -2.9(7) . .
C47 C13 C14 C15 175.1(5) . .
C12 C13 C14 C54 171.6(5) . .
C47 C13 C14 C54 -10.3(8) . .
C13 C14 C15 C16 3.0(8) . .
C54 C14 C15 C16 -171.9(5) . .
C12 C11 C16 C15 -3.8(7) . .
C10 C11 C16 C15 177.4(4) . .
C12 C11 C16 C17 179.0(4) . .
C10 C11 C16 C17 0.2(7) . .
C14 C15 C16 C11 0.4(7) . .
C14 C15 C16 C17 177.6(5) . .
C3 C4 C17 C18 3.6(7) . .
C5 C4 C17 C18 -173.0(4) . .
C3 C4 C17 C16 178.4(5) . .
C5 C4 C17 C16 1.8(7) . .
C11 C16 C17 C18 171.8(5) . .
C15 C16 C17 C18 -5.3(7) . .
C11 C16 C17 C4 -2.7(7) . .
C15 C16 C17 C4 -179.8(5) . .
C2 C1 C18 C17 -3.7(8) . .
C19 C1 C18 C17 169.7(5) . .
C4 C17 C18 C1 -0.8(8) . .
C16 C17 C18 C1 -175.6(5) . .
C18 C1 C19 C24 50.2(7) . .
C2 C1 C19 C24 -136.9(6) . .
C18 C1 C19 C20 -124.2(6) . .
C2 C1 C19 C20 48.7(8) . .
C24 C19 C20 C21 -1.2(8) . .
C1 C19 C20 C21 173.3(5) . .
C19 C20 C21 C22 0.1(9) . .
C20 C21 C22 C23 1.5(9) . .
C20 C21 C22 S1 -175.6(4) . .
C21 C22 C23 C24 -1.9(9) . .
S1 C22 C23 C24 175.0(5) . .
C20 C19 C24 C23 0.8(9) . .
C1 C19 C24 C23 -173.7(5) . .
C22 C23 C24 C19 0.7(9) . .
C3 C2 C26 C31 45.2(7) . .
C1 C2 C26 C31 -132.4(6) . .
C3 C2 C26 C27 -134.1(5) . .
C1 C2 C26 C27 48.3(7) . .
C31 C26 C27 C28 4.0(8) . .
C2 C26 C27 C28 -176.7(5) . .
C26 C27 C28 C29 -1.3(8) . .
C27 C28 C29 C30 -3.0(9) . .
C27 C28 C29 S2 177.4(4) . .
C28 C29 C30 C31 4.7(9) . .
S2 C29 C30 C31 -175.9(4) . .
C27 C26 C31 C30 -2.4(8) . .
C2 C26 C31 C30 178.3(5) . .
C29 C30 C31 C26 -1.9(9) . .
C6 C7 C33 C34 -47.7(8) . .
C8 C7 C33 C34 136.9(6) . .
C6 C7 C33 C38 131.6(6) . .
C8 C7 C33 C38 -43.8(8) . .
C38 C33 C34 C35 -0.1(10) . .
C7 C33 C34 C35 179.2(6) . .
C33 C34 C35 C36 -0.9(11) . .
C34 C35 C36 C37 0.4(11) . .
C34 C35 C36 S3 -175.9(6) . .
C35 C36 C37 C38 1.0(11) . .
S3 C36 C37 C38 177.1(5) . .
C36 C37 C38 C33 -2.1(11) . .
C34 C33 C38 C37 1.7(10) . .
C7 C33 C38 C37 -177.7(6) . .
C9 C8 C40 C41 128.8(6) . .
C7 C8 C40 C41 -44.7(8) . .
C9 C8 C40 C45 -47.0(8) . .
C7 C8 C40 C45 139.5(6) . .
C45 C40 C41 C42 0.4(9) . .
C8 C40 C41 C42 -175.5(6) . .
C40 C41 C42 C43 -1.3(10) . .
C41 C42 C43 C44 0.5(10) . .
C41 C42 C43 S4 -178.3(5) . .
C42 C43 C44 C45 1.4(10) . .
S4 C43 C44 C45 -179.9(5) . .
C43 C44 C45 C40 -2.3(9) . .
C41 C40 C45 C44 1.5(8) . .
C8 C40 C45 C44 177.3(5) . .
C12 C13 C47 C48 -48.8(7) . .
C14 C13 C47 C48 133.1(5) . .
C12 C13 C47 C52 131.9(5) . .
C14 C13 C47 C52 -46.2(7) . .
C52 C47 C48 C49 3.4(8) . .
C13 C47 C48 C49 -175.9(5) . .
C47 C48 C49 C50 -2.0(8) . .
C48 C49 C50 C51 -0.6(9) . .
C48 C49 C50 S5 178.1(4) . .
C49 C50 C51 C52 1.8(9) . .
S5 C50 C51 C52 -176.8(4) . .
C50 C51 C52 C47 -0.4(9) . .
C48 C47 C52 C51 -2.3(8) . .
C13 C47 C52 C51 177.1(5) . .
C15 C14 C54 C59 -44.7(7) . .
C13 C14 C54 C59 140.7(6) . .
C15 C14 C54 C55 129.9(6) . .
C13 C14 C54 C55 -44.8(8) . .
C59 C54 C55 C56 -0.3(9) . .
C14 C54 C55 C56 -174.9(6) . .
C54 C55 C56 C57 1.2(10) . .
C55 C56 C57 C58 -2.1(11) . .
C55 C56 C57 S6 175.7(6) . .
C56 C57 C58 C59 2.0(11) . .
S6 C57 C58 C59 -175.8(5) . .
C55 C54 C59 C58 0.3(9) . .
C14 C54 C59 C58 174.9(6) . .
C57 C58 C59 C54 -1.2(10) . .
C68 C63 C64 C65 -0.4(14) . .
N1 C63 C64 C65 -179.4(9) . .
C63 C64 C65 C66 -3.0(14) . .
C64 C65 C66 C67 3.3(15) . .
C65 C66 C67 C68 -0.2(16) . .
C66 C67 C68 C63 -3.1(15) . .
C64 C63 C68 C67 3.5(15) . .
N1 C63 C68 C67 -177.5(9) . .
C64 C63 N1 O8 172.3(10) . .
C68 C63 N1 O8 -6.8(15) . .
C64 C63 N1 O7 -7.0(14) . .
C68 C63 N1 O7 173.9(10) . .
C74 C69 C70 C71 0.0 . .
N2 C69 C70 C71 -171(3) . .
C69 C70 C71 C72 0.0 . .
C70 C71 C72 C73 0.0 . .
C71 C72 C73 C74 0.0 . .
C72 C73 C74 C69 0.0 . .
C70 C69 C74 C73 0.0 . .
N2 C69 C74 C73 172(3) . .
C70 C69 N2 O9 -5(4) . .
C74 C69 N2 O9 -177(3) . .
C70 C69 N2 O10 178(4) . .
C74 C69 N2 O10 6(3) . .
C74B C69B C70B C71B 0.0 . .
N2B C69B C70B C71B 176.5(9) . .
C69B C70B C71B C72B 0.0 . .
C70B C71B C72B C73B 0.0 . .
C71B C72B C73B C74B 0.0 . .
C72B C73B C74B C69B 0.0 . .
C70B C69B C74B C73B 0.0 . .
N2B C69B C74B C73B -176.5(9) . .
C70B C69B N2B O10B -173.0(12) . .
C74B C69B N2B O10B 3.5(13) . .
C70B C69B N2B O9B 2.0(13) . .
C74B C69B N2B O9B 178.5(10) . .
S6 Ag3 O1 S7 -155.1(4) . .
S4 Ag3 O1 S7 -29.8(5) 2 .
S4 Ag3 O1 S7 121.2(4) 1_556 .
Ag3 O1 S7 O2 4.1(7) . .
Ag3 O1 S7 O3 134.0(6) . .
Ag3 O1 S7 C61 -117.2(6) . .
O2 S7 C61 F2 60.6(11) . .
O1 S7 C61 F2 -172.2(9) . .
O3 S7 C61 F2 -56.0(12) . .
O2 S7 C61 F3 -175.0(9) . .
O1 S7 C61 F3 -47.7(11) . .
O3 S7 C61 F3 68.4(11) . .
O2 S7 C61 F1 -61.0(9) . .
O1 S7 C61 F1 66.2(9) . .
O3 S7 C61 F1 -177.7(9) . .
S3 Ag2 O4 S8 41.1(7) 2_655 .
S6 Ag2 O4 S8 -170.7(6) . .
S4 Ag2 O4 S8 -82.3(6) 1_556 .
C23 C22 S1 C25 23.4(7) . .
C21 C22 S1 C25 -159.6(6) . .
C23 C22 S1 Ag1 136.8(5) . .
C21 C22 S1 Ag1 -46.2(5) . .
O11 Ag1 S1 C22 -129.9(4) . .
S5 Ag1 S1 C22 109.4(2) 1_565 .
S2 Ag1 S1 C22 -20.0(2) 2_665 .
O11 Ag1 S1 C25 -19.0(5) . .
S5 Ag1 S1 C25 -139.7(4) 1_565 .
S2 Ag1 S1 C25 90.9(4) 2_665 .
C30 C29 S2 C32 32.4(7) . .
C28 C29 S2 C32 -148.1(6) . .
C30 C29 S2 Ag1 -74.0(5) . 2_665
C28 C29 S2 Ag1 105.5(4) . 2_665
C37 C36 S3 C39 31.5(7) . .
C35 C36 S3 C39 -152.4(6) . .
C37 C36 S3 Ag2 -76.4(6) . 2_655
C35 C36 S3 Ag2 99.7(6) . 2_655
C42 C43 S4 C46 -130.1(6) . .
C44 C43 S4 C46 51.1(6) . .
C42 C43 S4 Ag2 115.0(5) . 1_554
C44 C43 S4 Ag2 -63.8(5) . 1_554
C42 C43 S4 Ag3 -13.7(6) . 2
C44 C43 S4 Ag3 167.5(5) . 2
C42 C43 S4 Ag3 8.1(7) . 1_554
C44 C43 S4 Ag3 -170.7(4) . 1_554
C49 C50 S5 C53 -109.6(6) . .
C51 C50 S5 C53 69.1(6) . .
C49 C50 S5 Ag1 140.0(4) . 1_545
C51 C50 S5 Ag1 -41.3(5) . 1_545
C58 C57 S6 C60 -141.6(7) . .
C56 C57 S6 C60 40.7(8) . .
C58 C57 S6 Ag2 -20.9(7) . .
C56 C57 S6 Ag2 161.4(6) . .
C58 C57 S6 Ag3 87.3(6) . .
C56 C57 S6 Ag3 -90.5(6) . .
O4 Ag2 S6 C60 1.3(5) . .
S3 Ag2 S6 C60 125.9(4) 2_655 .
S4 Ag2 S6 C60 -93.2(4) 1_556 .
O4 Ag2 S6 C57 -115.7(4) . .
S3 Ag2 S6 C57 8.9(3) 2_655 .
S4 Ag2 S6 C57 149.8(3) 1_556 .
O4 Ag2 S6 Ag3 118.5(2) . .
S3 Ag2 S6 Ag3 -116.89(13) 2_655 .
S4 Ag2 S6 Ag3 24.01(7) 1_556 .
O1 Ag3 S6 C60 8.5(4) . .
S4 Ag3 S6 C60 -85.8(4) 2 .
S4 Ag3 S6 C60 90.6(4) 1_556 .
O1 Ag3 S6 C57 135.1(3) . .
S4 Ag3 S6 C57 40.8(3) 2 .
S4 Ag3 S6 C57 -142.8(3) 1_556 .
O1 Ag3 S6 Ag2 -105.25(15) . .
S4 Ag3 S6 Ag2 160.50(8) 2 .
S4 Ag3 S6 Ag2 -23.18(6) 1_556 .
Ag2 O4 S8 O6 33.4(9) . .
Ag2 O4 S8 O5 -99.9(8) . .
Ag2 O4 S8 C62 150.5(7) . .
F6 C62 S8 O6 177.6(10) . .
F4 C62 S8 O6 55.3(12) . .
F5 C62 S8 O6 -63.4(13) . .
F6 C62 S8 O5 -60.7(13) . .
F4 C62 S8 O5 177.0(11) . .
F5 C62 S8 O5 58.3(13) . .
F6 C62 S8 O4 57.2(13) . .
F4 C62 S8 O4 -65.1(12) . .
F5 C62 S8 O4 176.2(11) . .

loop_
_platon_squeeze_void_nr
_platon_squeeze_void_average_x
_platon_squeeze_void_average_y
_platon_squeeze_void_average_z
_platon_squeeze_void_volume
_platon_squeeze_void_count_electrons
1 -0.004 -0.018 0.018 1192.6 238.0
